data_2225053
loop_
_publ_author_name
'Lenagh-Snow, G. M. J.'
'Jenkinson, S. F.'
'Stewart, A. J.'
'Fleet, G. W. J.'
'Watkin, D. J.'

_publ_section_title
1-(1-Carboxymethyl-1,4-anhydro-2,3-<i>O</i>-isopropylidene-\a-<small>D</small>-erythrofuranosyl)thymine
_journal_coeditor_code LH2979
_journal_issue 2
_journal_name_full 'Acta Crystallographica Section E'
_journal_page_first o404
_journal_paper_doi 10.1107/S1600536810001704
_journal_volume 66
_journal_year 2010
_chemical_formula_iupac 'C14 H18 N2 O7'
_chemical_formula_moiety 'C14 H18 N2 O7'
_chemical_formula_sum 'C14 H18 N2 O7'
_chemical_formula_weight 326.31
_chemical_name_systematic
;
1-(1-Carboxymethyl-1,4-anhydro-2,3-<i>O</i>-isopropylidene-\a-D-
erythrofuranosyl)thymine
;
_space_group_IT_number 4
_symmetry_cell_setting monoclinic
_symmetry_space_group_name_Hall 'P 2yb'
_symmetry_space_group_name_H-M 'P 1 21 1'
_atom_sites_solution_hydrogens geom
_atom_sites_solution_primary direct
_cell_angle_alpha 90
_cell_angle_beta 103.565(4)
_cell_angle_gamma 90
_cell_formula_units_Z 4
_cell_length_a 7.8937(5)
_cell_length_b 13.3471(10)
_cell_length_c 14.9208(10)
_cell_measurement_reflns_used 2763
_cell_measurement_temperature 150
_cell_measurement_theta_max 26
_cell_measurement_theta_min 5
_cell_volume 1528.17(18)
_computing_cell_refinement 'DENZO/SCALEPACK (Otwinowski & Minor, 1997)'
_computing_data_collection 'COLLECT (Nonius, 2001)'
_computing_data_reduction 'DENZO/SCALEPACK (Otwinowski & Minor, 1997)'
_computing_molecular_graphics 'CAMERON (Watkin <i>et al.</i>,  1996)'
_computing_publication_material 'CRYSTALS (Betteridge <i>et al.</i>,  2003)'
_computing_structure_refinement 'CRYSTALS (Betteridge <i>et al.</i>,  2003)'
_computing_structure_solution 'SIR92 (Altomare <i>et al.</i>,  1994)'
_diffrn_ambient_temperature 150
_diffrn_measured_fraction_theta_full 0.981
_diffrn_measured_fraction_theta_max 0.977
_diffrn_measurement_device 'Nonius KappaCCD Area'
_diffrn_measurement_device_type 'Nonius KappaCCD'
_diffrn_measurement_method \w
_diffrn_radiation_monochromator graphite
_diffrn_radiation_type 'Mo K\a'
_diffrn_radiation_wavelength 0.71073
_diffrn_reflns_av_R_equivalents 0.065
_diffrn_reflns_limit_h_max 9
_diffrn_reflns_limit_h_min -9
_diffrn_reflns_limit_k_max 16
_diffrn_reflns_limit_k_min -14
_diffrn_reflns_limit_l_max 18
_diffrn_reflns_limit_l_min -18
_diffrn_reflns_number 9120
_diffrn_reflns_theta_full 25.020
_diffrn_reflns_theta_max 26.062
_diffrn_reflns_theta_min 5.168
_diffrn_standards_number 0
_exptl_absorpt_coefficient_mu 0.115
_exptl_absorpt_correction_T_max 1.00
_exptl_absorpt_correction_T_min 0.83
_exptl_absorpt_correction_type multi-scan
_exptl_absorpt_process_details '(DENZO/SCALEPACK; Otwinowski & Minor, 1997)'
_exptl_crystal_colour colourless
_exptl_crystal_density_diffrn 1.418
_exptl_crystal_density_method 'not measured'
_exptl_crystal_description plate
_exptl_crystal_F_000 688
_exptl_crystal_size_max 0.40
_exptl_crystal_size_mid 0.20
_exptl_crystal_size_min 0.03
_refine_diff_density_max 0.34
_refine_diff_density_min -0.31
_refine_ls_extinction_coef 59E1(7)
_refine_ls_extinction_method 'Larson (1970), Equation 22'
_refine_ls_goodness_of_fit_ref 0.9449
_refine_ls_hydrogen_treatment constr
_refine_ls_matrix_type full
_refine_ls_number_parameters 416
_refine_ls_number_reflns 3090
_refine_ls_number_restraints 1
_refine_ls_R_factor_all 0.0649
_refine_ls_R_factor_gt 0.0469
_refine_ls_shift/su_max 0.000161
_refine_ls_structure_factor_coef Fsqd
_refine_ls_weighting_details
;
Method= Modified Sheldrick
w=1/[\s^2^(F^2^) + (0.04P)^2^ + 0.50P], where P=(max(Fo^2^,0) + 2Fc^2^)/3
;
_refine_ls_weighting_scheme calc
_refine_ls_wR_factor_all 0.1136
_refine_ls_wR_factor_gt 0.1030
_refine_ls_wR_factor_ref 0.1136
_reflns_number_gt 2453
_reflns_number_total 3090
_reflns_threshold_expression I>2\s(I)
_cod_data_source_file lh2979.cif
_cod_data_source_block I
_cod_depositor_comments
;
The following automatic conversions were performed:
'_symmetry_cell_setting' value 'Monoclinic' changed to 'monoclinic'
according to '/home/saulius/struct/CIF-dictionaries/cif_core.dic'
dictionary named 'cif_core.dic' version 2.4.1 from 2010-06-29.

Automatic conversion script
Id: cif_fix_enum 1527 2010-12-29 10:47:43Z saulius 

The following automatic conversions were performed:

'_symmetry_cell_setting' value 'Monoclinic' changed to 'monoclinic'
according to /home/saulius/struct/CIF-dictionaries/cif_core.dic
dictionary named 'cif_core.dic' version 2.4.1 from 2010-06-29.

Automatic conversion script
Id: cif_fix_values 1715 2011-07-08 13:25:40Z adriana 
;
_cod_original_sg_symbol_H-M 'P 21'
_cod_database_code 2225053
_cod_database_fobs_code 2225053

loop_
_symmetry_equiv_pos_as_xyz
x,y,z
-x,y+1/2,-z

loop_
_atom_site_type_symbol
_atom_site_label
_atom_site_fract_x
_atom_site_fract_y
_atom_site_fract_z
_atom_site_U_iso_or_equiv
_atom_site_adp_type
_atom_site_occupancy
_atom_site_disorder_assembly
_atom_site_disorder_group
O O1 0.2931(4) 0.3816(2) 0.81712(19) 0.0363 Uani 1.0000 . .
C C2 0.3274(5) 0.3347(3) 0.8903(3) 0.0308 Uani 1.0000 . .
N N3 0.3044(5) 0.3728(3) 0.9715(2) 0.0346 Uani 1.0000 . .
C C4 0.3343(6) 0.3220(3) 1.0559(3) 0.0348 Uani 1.0000 . .
O O5 0.3097(4) 0.3655(2) 1.1245(2) 0.0414 Uani 1.0000 . .
C C6 0.3964(5) 0.2203(3) 1.0536(3) 0.0336 Uani 1.0000 . .
C C7 0.4220(5) 0.1836(3) 0.9739(3) 0.0321 Uani 1.0000 . .
N N8 0.3912(4) 0.2388(2) 0.8940(2) 0.0290 Uani 1.0000 . .
C C9 0.4110(5) 0.1982(3) 0.8058(3) 0.0292 Uani 1.0000 . .
O O10 0.5057(4) 0.10739(19) 0.82495(18) 0.0320 Uani 1.0000 . .
C C11 0.4357(5) 0.0365(3) 0.7525(3) 0.0348 Uani 1.0000 . .
C C12 0.2451(5) 0.0597(3) 0.7235(3) 0.0343 Uani 1.0000 . .
C C13 0.2338(5) 0.1728(3) 0.7383(3) 0.0320 Uani 1.0000 . .
O O14 0.0903(4) 0.1860(2) 0.7798(2) 0.0374 Uani 1.0000 . .
C C15 0.0163(5) 0.0881(3) 0.7891(3) 0.0356 Uani 1.0000 . .
O O16 0.1544(4) 0.0203(2) 0.7876(2) 0.0362 Uani 1.0000 . .
C C17 -0.1363(6) 0.0703(3) 0.7081(3) 0.0455 Uani 1.0000 . .
C C18 -0.0325(6) 0.0826(4) 0.8799(3) 0.0469 Uani 1.0000 . .
C C19 0.5238(5) 0.2679(3) 0.7618(3) 0.0324 Uani 1.0000 . .
O O20 0.5064(4) 0.2774(2) 0.6798(2) 0.0417 Uani 1.0000 . .
O O21 0.6543(4) 0.3076(2) 0.8269(2) 0.0380 Uani 1.0000 . .
C C22 0.7785(6) 0.3686(4) 0.7933(3) 0.0443 Uani 1.0000 . .
C C23 0.4312(7) 0.1600(4) 1.1418(3) 0.0465 Uani 1.0000 . .
O O24 0.2166(4) 0.5799(2) 0.93916(19) 0.0374 Uani 1.0000 . .
C C25 0.1273(5) 0.6136(3) 0.8657(3) 0.0313 Uani 1.0000 . .
N N26 0.0825(5) 0.5521(2) 0.7891(2) 0.0323 Uani 1.0000 . .
C C27 -0.0261(5) 0.5758(3) 0.7053(3) 0.0310 Uani 1.0000 . .
O O28 -0.0626(4) 0.5168(2) 0.64081(19) 0.0375 Uani 1.0000 . .
N N29 -0.0943(5) 0.6715(2) 0.6997(2) 0.0306 Uani 1.0000 . .
C C30 -0.0454(5) 0.7396(3) 0.7711(3) 0.0326 Uani 1.0000 . .
C C31 0.0618(5) 0.7156(3) 0.8524(3) 0.0305 Uani 1.0000 . .
C C32 0.1154(7) 0.7889(3) 0.9308(3) 0.0461 Uani 1.0000 . .
C C33 -0.2093(5) 0.6978(3) 0.6101(3) 0.0305 Uani 1.0000 . .
O O34 -0.2864(4) 0.7906(2) 0.62183(18) 0.0339 Uani 1.0000 . .
C C35 -0.3007(6) 0.8493(3) 0.5385(3) 0.0351 Uani 1.0000 . .
C C36 -0.1471(5) 0.8204(3) 0.5013(3) 0.0333 Uani 1.0000 . .
C C37 -0.1111(5) 0.7103(3) 0.5318(3) 0.0339 Uani 1.0000 . .
O O38 0.0732(4) 0.7037(2) 0.5655(2) 0.0364 Uani 1.0000 . .
C C39 0.1460(6) 0.7998(3) 0.5517(3) 0.0354 Uani 1.0000 . .
O O40 0.0075(4) 0.8694(2) 0.5505(2) 0.0368 Uani 1.0000 . .
C C41 0.2020(6) 0.8002(4) 0.4618(3) 0.0415 Uani 1.0000 . .
C C42 0.2914(6) 0.8224(4) 0.6342(3) 0.0473 Uani 1.0000 . .
C C43 -0.3599(6) 0.6221(3) 0.5830(3) 0.0347 Uani 1.0000 . .
O O44 -0.4208(4) 0.5954(2) 0.65563(19) 0.0351 Uani 1.0000 . .
C C45 -0.5767(6) 0.5327(3) 0.6364(3) 0.0430 Uani 1.0000 . .
O O46 -0.4246(4) 0.5982(2) 0.5041(2) 0.0448 Uani 1.0000 . .
H H71 0.4624 0.1181 0.9722 0.0371 Uiso 1.0000 . .
H H111 0.4513 -0.0316 0.7764 0.0408 Uiso 1.0000 . .
H H112 0.4950 0.0448 0.7026 0.0412 Uiso 1.0000 . .
H H121 0.1912 0.0372 0.6595 0.0412 Uiso 1.0000 . .
H H131 0.2163 0.2111 0.6801 0.0380 Uiso 1.0000 . .
H H172 -0.1903 0.0060 0.7168 0.0643 Uiso 1.0000 . .
H H173 -0.0963 0.0702 0.6514 0.0642 Uiso 1.0000 . .
H H171 -0.2232 0.1235 0.7066 0.0639 Uiso 1.0000 . .
H H181 -0.0780 0.0161 0.8871 0.0748 Uiso 1.0000 . .
H H183 0.0704 0.0951 0.9291 0.0752 Uiso 1.0000 . .
H H182 -0.1213 0.1339 0.8809 0.0750 Uiso 1.0000 . .
H H222 0.8569 0.3999 0.8455 0.0703 Uiso 1.0000 . .
H H221 0.8444 0.3287 0.7598 0.0705 Uiso 1.0000 . .
H H223 0.7183 0.4210 0.7528 0.0699 Uiso 1.0000 . .
H H232 0.4644 0.0921 1.1292 0.0681 Uiso 1.0000 . .
H H233 0.3276 0.1583 1.1672 0.0683 Uiso 1.0000 . .
H H231 0.5292 0.1900 1.1863 0.0683 Uiso 1.0000 . .
H H301 -0.0922 0.8051 0.7627 0.0356 Uiso 1.0000 . .
H H323 0.0689 0.8550 0.9114 0.0654 Uiso 1.0000 . .
H H322 0.2425 0.7918 0.9490 0.0654 Uiso 1.0000 . .
H H321 0.0697 0.7671 0.9830 0.0652 Uiso 1.0000 . .
H H351 -0.4091 0.8324 0.4936 0.0382 Uiso 1.0000 . .
H H352 -0.2992 0.9212 0.5538 0.0381 Uiso 1.0000 . .
H H361 -0.1674 0.8283 0.4335 0.0381 Uiso 1.0000 . .
H H371 -0.1535 0.6632 0.4807 0.0422 Uiso 1.0000 . .
H H412 0.2448 0.8668 0.4522 0.0641 Uiso 1.0000 . .
H H411 0.2934 0.7499 0.4646 0.0643 Uiso 1.0000 . .
H H413 0.1026 0.7836 0.4127 0.0639 Uiso 1.0000 . .
H H421 0.3481 0.8846 0.6256 0.0668 Uiso 1.0000 . .
H H422 0.3738 0.7673 0.6428 0.0670 Uiso 1.0000 . .
H H423 0.2421 0.8276 0.6879 0.0672 Uiso 1.0000 . .
H H453 -0.6176 0.5238 0.6929 0.0613 Uiso 1.0000 . .
H H452 -0.5496 0.4674 0.6141 0.0609 Uiso 1.0000 . .
H H451 -0.6673 0.5654 0.5897 0.0615 Uiso 1.0000 . .
H H261 0.1302 0.4919 0.7947 0.0383 Uiso 1.0000 . .
H H31 0.2694 0.4353 0.9707 0.0413 Uiso 1.0000 . .

loop_
_atom_site_aniso_label
_atom_site_aniso_U_11
_atom_site_aniso_U_22
_atom_site_aniso_U_33
_atom_site_aniso_U_12
_atom_site_aniso_U_13
_atom_site_aniso_U_23
O1 0.0473(17) 0.0277(14) 0.0351(16) 0.0081(13) 0.0120(14) 0.0074(13)
C2 0.034(2) 0.0255(19) 0.033(2) 0.0003(17) 0.0092(18) 0.0010(18)
N3 0.0444(19) 0.0259(15) 0.0338(19) 0.0032(16) 0.0095(16) -0.0002(15)
C4 0.034(2) 0.036(2) 0.035(2) -0.0036(19) 0.0083(19) -0.0014(19)
O5 0.0476(18) 0.0436(17) 0.0347(16) -0.0022(16) 0.0128(14) -0.0064(15)
C6 0.036(2) 0.035(2) 0.030(2) -0.0005(19) 0.0074(18) 0.0005(18)
C7 0.031(2) 0.032(2) 0.032(2) 0.0015(17) 0.0062(18) 0.0057(17)
N8 0.0345(17) 0.0266(16) 0.0267(17) 0.0057(14) 0.0090(14) 0.0010(13)
C9 0.034(2) 0.0221(18) 0.031(2) 0.0012(17) 0.0079(18) 0.0014(16)
O10 0.0344(14) 0.0229(13) 0.0370(15) 0.0019(12) 0.0052(12) -0.0029(12)
C11 0.036(2) 0.029(2) 0.040(2) -0.0002(19) 0.0102(19) -0.0074(19)
C12 0.035(2) 0.031(2) 0.037(2) 0.0000(18) 0.0094(19) -0.0027(18)
C13 0.037(2) 0.028(2) 0.031(2) 0.0029(18) 0.0078(18) 0.0004(17)
O14 0.0329(16) 0.0322(15) 0.0482(18) 0.0012(13) 0.0122(14) -0.0035(13)
C15 0.032(2) 0.0252(19) 0.048(3) -0.0016(18) 0.0082(19) -0.0045(19)
O16 0.0344(16) 0.0272(14) 0.0482(18) 0.0020(13) 0.0122(14) 0.0032(13)
C17 0.033(2) 0.043(3) 0.059(3) -0.002(2) 0.008(2) -0.007(2)
C18 0.044(3) 0.043(2) 0.057(3) 0.001(2) 0.018(2) 0.001(2)
C19 0.032(2) 0.0254(19) 0.041(2) 0.0035(18) 0.010(2) 0.0018(18)
O20 0.0489(19) 0.0462(18) 0.0318(16) -0.0022(15) 0.0131(15) 0.0039(14)
O21 0.0370(16) 0.0353(15) 0.0405(16) -0.0056(14) 0.0070(14) 0.0041(13)
C22 0.034(2) 0.041(2) 0.059(3) -0.009(2) 0.013(2) 0.010(2)
C23 0.055(3) 0.049(3) 0.036(2) 0.009(2) 0.011(2) 0.008(2)
O24 0.0423(17) 0.0327(15) 0.0333(15) 0.0038(14) 0.0012(14) 0.0006(13)
C25 0.029(2) 0.031(2) 0.033(2) -0.0001(18) 0.0057(18) 0.0009(18)
N26 0.0386(19) 0.0253(16) 0.0315(19) 0.0029(15) 0.0055(16) -0.0003(14)
C27 0.036(2) 0.0234(18) 0.034(2) -0.0007(17) 0.0077(18) -0.0008(17)
O28 0.0499(18) 0.0265(14) 0.0350(16) 0.0015(14) 0.0078(14) -0.0022(13)
N29 0.0365(19) 0.0266(16) 0.0277(17) 0.0020(15) 0.0054(15) -0.0005(14)
C30 0.037(2) 0.0256(19) 0.034(2) 0.0014(17) 0.0056(19) -0.0034(17)
C31 0.035(2) 0.0270(19) 0.029(2) 0.0006(18) 0.0081(18) -0.0037(17)
C32 0.056(3) 0.033(2) 0.043(3) 0.004(2) -0.002(2) -0.007(2)
C33 0.038(2) 0.0236(18) 0.030(2) 0.0053(17) 0.0075(18) 0.0003(16)
O34 0.0431(17) 0.0279(14) 0.0313(14) 0.0063(13) 0.0101(14) 0.0035(12)
C35 0.041(2) 0.029(2) 0.033(2) 0.0036(19) 0.0027(19) 0.0061(17)
C36 0.035(2) 0.030(2) 0.031(2) 0.0022(18) 0.0020(18) 0.0027(17)
C37 0.040(2) 0.0294(19) 0.032(2) -0.0002(19) 0.0082(19) -0.0040(18)
O38 0.0371(16) 0.0274(14) 0.0451(17) 0.0044(13) 0.0107(14) 0.0032(13)
C39 0.043(3) 0.0258(19) 0.039(2) 0.0027(19) 0.013(2) 0.0005(18)
O40 0.0356(15) 0.0291(13) 0.0456(17) 0.0016(13) 0.0092(14) -0.0033(13)
C41 0.041(3) 0.046(2) 0.040(2) -0.002(2) 0.016(2) 0.002(2)
C42 0.041(3) 0.050(3) 0.048(3) 0.004(2) 0.007(2) -0.009(2)
C43 0.038(2) 0.030(2) 0.036(2) 0.0048(19) 0.008(2) -0.0004(18)
O44 0.0372(16) 0.0325(15) 0.0353(15) -0.0068(13) 0.0081(13) -0.0031(13)
C45 0.045(3) 0.033(2) 0.051(3) -0.011(2) 0.012(2) -0.001(2)
O46 0.0479(18) 0.0505(18) 0.0323(15) -0.0102(16) 0.0022(14) -0.0051(16)

loop_
_atom_type_symbol
_atom_type_scat_dispersion_real
_atom_type_scat_dispersion_imag
_atom_type_scat_source
C 0.0033 0.0016 'International Tables Vol C 4.2.6.8 and 6.1.1.4'
H 0.0000 0.0000 'International Tables Vol C 4.2.6.8 and 6.1.1.4'
N 0.0061 0.0033 'International Tables Vol C 4.2.6.8 and 6.1.1.4'
O 0.0106 0.0060 'International Tables Vol C 4.2.6.8 and 6.1.1.4'

loop_
_geom_angle_atom_site_label_1
_geom_angle_atom_site_label_2
_geom_angle_atom_site_label_3
_geom_angle_site_symmetry_1
_geom_angle_site_symmetry_2
_geom_angle_site_symmetry_3
_geom_angle
_geom_angle_publ_flag
O1 C2 N3 . . . 123.3(4) no
O1 C2 N8 . . . 120.7(3) no
N3 C2 N8 . . . 115.9(3) no
C2 N3 C4 . . . 126.0(3) no
C2 N3 H31 . . . 116.7 no
C4 N3 H31 . . . 117.3 no
N3 C4 O5 . . . 119.6(4) no
N3 C4 C6 . . . 114.8(4) no
O5 C4 C6 . . . 125.6(4) no
C4 C6 C7 . . . 119.0(4) no
C4 C6 C23 . . . 118.2(4) no
C7 C6 C23 . . . 122.8(4) no
C6 C7 N8 . . . 122.6(4) no
C6 C7 H71 . . . 119.2 no
N8 C7 H71 . . . 118.2 no
C7 N8 C2 . . . 121.6(3) no
C7 N8 C9 . . . 123.1(3) no
C2 N8 C9 . . . 115.2(3) no
N8 C9 O10 . . . 107.4(3) no
N8 C9 C13 . . . 113.1(3) no
O10 C9 C13 . . . 107.2(3) no
N8 C9 C19 . . . 110.8(3) no
O10 C9 C19 . . . 105.8(3) no
C13 C9 C19 . . . 112.2(3) no
C9 O10 C11 . . . 108.5(3) no
O10 C11 C12 . . . 105.3(3) no
O10 C11 H111 . . . 110.1 no
C12 C11 H111 . . . 109.3 no
O10 C11 H112 . . . 109.2 no
C12 C11 H112 . . . 112.7 no
H111 C11 H112 . . . 110.1 no
C11 C12 C13 . . . 104.5(3) no
C11 C12 O16 . . . 111.1(3) no
C13 C12 O16 . . . 102.2(3) no
C11 C12 H121 . . . 112.9 no
C13 C12 H121 . . . 114.1 no
O16 C12 H121 . . . 111.4 no
C12 C13 C9 . . . 103.5(3) no
C12 C13 O14 . . . 105.3(3) no
C9 C13 O14 . . . 112.2(3) no
C12 C13 H131 . . . 112.6 no
C9 C13 H131 . . . 112.0 no
O14 C13 H131 . . . 110.9 no
C13 O14 C15 . . . 108.0(3) no
O14 C15 O16 . . . 104.2(3) no
O14 C15 C17 . . . 109.1(3) no
O16 C15 C17 . . . 111.0(3) no
O14 C15 C18 . . . 109.0(3) no
O16 C15 C18 . . . 110.2(4) no
C17 C15 C18 . . . 113.0(4) no
C12 O16 C15 . . . 106.6(3) no
C15 C17 H172 . . . 108.7 no
C15 C17 H173 . . . 109.6 no
H172 C17 H173 . . . 110.8 no
C15 C17 H171 . . . 109.0 no
H172 C17 H171 . . . 108.2 no
H173 C17 H171 . . . 110.5 no
C15 C18 H181 . . . 108.9 no
C15 C18 H183 . . . 109.1 no
H181 C18 H183 . . . 109.7 no
C15 C18 H182 . . . 108.4 no
H181 C18 H182 . . . 110.6 no
H183 C18 H182 . . . 110.0 no
C9 C19 O20 . . . 123.9(4) no
C9 C19 O21 . . . 110.5(3) no
O20 C19 O21 . . . 125.2(4) no
C19 O21 C22 . . . 115.8(3) no
O21 C22 H222 . . . 108.7 no
O21 C22 H221 . . . 111.1 no
H222 C22 H221 . . . 109.6 no
O21 C22 H223 . . . 110.3 no
H222 C22 H223 . . . 108.4 no
H221 C22 H223 . . . 108.7 no
C6 C23 H232 . . . 109.2 no
C6 C23 H233 . . . 110.6 no
H232 C23 H233 . . . 109.9 no
C6 C23 H231 . . . 109.0 no
H232 C23 H231 . . . 107.9 no
H233 C23 H231 . . . 110.3 no
O24 C25 N26 . . . 119.7(4) no
O24 C25 C31 . . . 124.8(4) no
N26 C25 C31 . . . 115.5(3) no
C25 N26 C27 . . . 126.7(3) no
C25 N26 H261 . . . 116.2 no
C27 N26 H261 . . . 117.2 no
N26 C27 O28 . . . 123.2(3) no
N26 C27 N29 . . . 114.8(3) no
O28 C27 N29 . . . 122.0(4) no
C27 N29 C30 . . . 121.7(3) no
C27 N29 C33 . . . 115.2(3) no
C30 N29 C33 . . . 122.9(3) no
N29 C30 C31 . . . 122.7(4) no
N29 C30 H301 . . . 118.4 no
C31 C30 H301 . . . 118.9 no
C25 C31 C30 . . . 118.3(4) no
C25 C31 C32 . . . 118.5(4) no
C30 C31 C32 . . . 123.2(4) no
C31 C32 H323 . . . 110.0 no
C31 C32 H322 . . . 108.9 no
H323 C32 H322 . . . 109.8 no
C31 C32 H321 . . . 109.6 no
H323 C32 H321 . . . 108.8 no
H322 C32 H321 . . . 109.7 no
N29 C33 O34 . . . 106.9(3) no
N29 C33 C37 . . . 113.4(3) no
O34 C33 C37 . . . 107.8(3) no
N29 C33 C43 . . . 110.8(3) no
O34 C33 C43 . . . 106.3(3) no
C37 C33 C43 . . . 111.2(3) no
C33 O34 C35 . . . 108.5(3) no
O34 C35 C36 . . . 105.7(3) no
O34 C35 H351 . . . 109.9 no
C36 C35 H351 . . . 109.9 no
O34 C35 H352 . . . 109.4 no
C36 C35 H352 . . . 111.7 no
H351 C35 H352 . . . 110.1 no
C35 C36 C37 . . . 104.2(3) no
C35 C36 O40 . . . 111.1(3) no
C37 C36 O40 . . . 102.1(3) no
C35 C36 H361 . . . 113.5 no
C37 C36 H361 . . . 112.1 no
O40 C36 H361 . . . 112.9 no
C36 C37 C33 . . . 103.5(3) no
C36 C37 O38 . . . 105.3(3) no
C33 C37 O38 . . . 112.1(3) no
C36 C37 H371 . . . 111.9 no
C33 C37 H371 . . . 112.0 no
O38 C37 H371 . . . 111.5 no
C37 O38 C39 . . . 107.7(3) no
O38 C39 O40 . . . 104.5(3) no
O38 C39 C41 . . . 109.9(3) no
O40 C39 C41 . . . 111.7(3) no
O38 C39 C42 . . . 108.4(4) no
O40 C39 C42 . . . 108.3(3) no
C41 C39 C42 . . . 113.7(4) no
C39 O40 C36 . . . 105.5(3) no
C39 C41 H412 . . . 108.6 no
C39 C41 H411 . . . 109.1 no
H412 C41 H411 . . . 110.7 no
C39 C41 H413 . . . 108.6 no
H412 C41 H413 . . . 110.2 no
H411 C41 H413 . . . 109.6 no
C39 C42 H421 . . . 110.6 no
C39 C42 H422 . . . 108.4 no
H421 C42 H422 . . . 110.6 no
C39 C42 H423 . . . 108.2 no
H421 C42 H423 . . . 109.6 no
H422 C42 H423 . . . 109.4 no
C33 C43 O44 . . . 111.4(3) no
C33 C43 O46 . . . 123.5(4) no
O44 C43 O46 . . . 124.8(4) no
C43 O44 C45 . . . 116.2(3) no
O44 C45 H453 . . . 109.5 no
O44 C45 H452 . . . 109.7 no
H453 C45 H452 . . . 109.2 no
O44 C45 H451 . . . 109.1 no
H453 C45 H451 . . . 109.6 no
H452 C45 H451 . . . 109.8 no

loop_
_geom_bond_atom_site_label_1
_geom_bond_atom_site_label_2
_geom_bond_site_symmetry_1
_geom_bond_site_symmetry_2
_geom_bond_distance
_geom_bond_publ_flag
O1 C2 . . 1.233(5) no
C2 N3 . . 1.365(5) no
C2 N8 . . 1.371(5) no
N3 C4 . . 1.401(5) no
N3 H31 . . 0.877 no
C4 O5 . . 1.230(5) no
C4 C6 . . 1.448(6) no
C6 C7 . . 1.345(6) no
C6 C23 . . 1.512(6) no
C7 N8 . . 1.374(5) no
C7 H71 . . 0.933 no
N8 C9 . . 1.464(5) no
C9 O10 . . 1.418(5) no
C9 C13 . . 1.557(6) no
C9 C19 . . 1.537(5) no
O10 C11 . . 1.445(5) no
C11 C12 . . 1.497(6) no
C11 H111 . . 0.974 no
C11 H112 . . 0.974 no
C12 C13 . . 1.532(5) no
C12 O16 . . 1.423(5) no
C12 H121 . . 0.996 no
C13 O14 . . 1.424(5) no
C13 H131 . . 0.988 no
O14 C15 . . 1.452(5) no
C15 O16 . . 1.420(5) no
C15 C17 . . 1.512(6) no
C15 C18 . . 1.496(6) no
C17 H172 . . 0.981 no
C17 H173 . . 0.969 no
C17 H171 . . 0.984 no
C18 H181 . . 0.974 no
C18 H183 . . 0.973 no
C18 H182 . . 0.982 no
C19 O20 . . 1.205(5) no
C19 O21 . . 1.348(5) no
O21 C22 . . 1.451(5) no
C22 H222 . . 0.969 no
C22 H221 . . 0.962 no
C22 H223 . . 0.972 no
C23 H232 . . 0.974 no
C23 H233 . . 0.979 no
C23 H231 . . 0.979 no
O24 C25 . . 1.240(5) no
C25 N26 . . 1.384(5) no
C25 C31 . . 1.453(5) no
N26 C27 . . 1.377(5) no
N26 H261 . . 0.882 no
C27 O28 . . 1.224(5) no
C27 N29 . . 1.380(5) no
N29 C30 . . 1.385(5) no
N29 C33 . . 1.471(5) no
C30 C31 . . 1.346(5) no
C30 H301 . . 0.946 no
C31 C32 . . 1.507(6) no
C32 H323 . . 0.973 no
C32 H322 . . 0.977 no
C32 H321 . . 0.977 no
C33 O34 . . 1.408(5) no
C33 C37 . . 1.555(5) no
C33 C43 . . 1.541(6) no
O34 C35 . . 1.452(5) no
C35 C36 . . 1.497(6) no
C35 H351 . . 0.981 no
C35 H352 . . 0.986 no
C36 C37 . . 1.544(6) no
C36 O40 . . 1.427(5) no
C36 H361 . . 0.992 no
C37 O38 . . 1.426(5) no
C37 H371 . . 0.985 no
O38 C39 . . 1.440(5) no
C39 O40 . . 1.431(5) no
C39 C41 . . 1.507(6) no
C39 C42 . . 1.504(6) no
C41 H412 . . 0.974 no
C41 H411 . . 0.979 no
C41 H413 . . 0.965 no
C42 H421 . . 0.966 no
C42 H422 . . 0.971 no
C42 H423 . . 0.972 no
C43 O44 . . 1.333(5) no
C43 O46 . . 1.210(5) no
O44 C45 . . 1.460(5) no
C45 H453 . . 0.979 no
C45 H452 . . 0.975 no
C45 H451 . . 0.977 no

loop_
_geom_hbond_atom_site_label_D
_geom_hbond_atom_site_label_H
_geom_hbond_atom_site_label_A
_geom_hbond_site_symmetry_D
_geom_hbond_site_symmetry_H
_geom_hbond_site_symmetry_A
_geom_hbond_distance_DH
_geom_hbond_distance_HA
_geom_hbond_distance_DA
_geom_hbond_angle_DHA
_geom_hbond_publ_flag
C11 H111 O5 . . 2_647 0.97 2.52 3.301(6) 138 no
N26 H261 O1 . . . 0.88 1.93 2.791(6) 164 yes
N3 H31 O24 . . . 0.88 2.01 2.863(6) 165 yes
